data_4071572
loop_
_publ_author_name
'Wang, Yaorong'
'Liu, Dongmei'
'Chan, Hoi-Shan'
'Xie, Zuowei'

_publ_section_title
;
 Synthesis, Structural Characterization, and Reactivity of Group 4
 Metallacarboranes Containing the Ligand [Me2C(C5H4)(C2B9H10)]3&#x2212;
;
_journal_issue 12
_journal_name_full Organometallics
_journal_page_first 2825
_journal_paper_doi 10.1021/om800235w
_journal_volume 27
_journal_year 2008
_chemical_formula_sum 'C33 H54 B9 N O Zr'
_chemical_formula_weight 669.28
_chemical_name_systematic
; 
 ? 
;
_space_group_IT_number 15
_symmetry_cell_setting monoclinic
_symmetry_space_group_name_Hall '-C 2yc'
_symmetry_space_group_name_H-M 'C 1 2/c 1'
_atom_sites_solution_hydrogens geom
_atom_sites_solution_primary direct
_atom_sites_solution_secondary difmap
_audit_creation_method SHELXL-97
_cell_angle_alpha 90.00
_cell_angle_beta 129.8450(10)
_cell_angle_gamma 90.00
_cell_formula_units_Z 8
_cell_length_a 34.2695(15)
_cell_length_b 12.1865(5)
_cell_length_c 23.2721(10)
_cell_measurement_temperature 293(2)
_cell_volume 7462.1(6)
_computing_cell_refinement 'Bruker SMART'
_computing_data_collection 'Bruker SMART'
_computing_data_reduction 'Bruker SHELXTL'
_computing_molecular_graphics 'Bruker SHELXTL'
_computing_publication_material 'Bruker SHELXTL'
_computing_structure_refinement 'SHELXL-97 (Sheldrick, 1997)'
_computing_structure_solution 'SHELXS-97 (Sheldrick, 1990)'
_diffrn_ambient_temperature 293(2)
_diffrn_measured_fraction_theta_full 1.000
_diffrn_measured_fraction_theta_max 1.000
_diffrn_measurement_device_type 'CCD area detector'
_diffrn_measurement_method 'phi and omega scans'
_diffrn_radiation_monochromator graphite
_diffrn_radiation_source 'fine-focus sealed tube'
_diffrn_radiation_type MoK\a
_diffrn_radiation_wavelength 0.71073
_diffrn_reflns_av_R_equivalents 0.0475
_diffrn_reflns_av_sigmaI/netI 0.0466
_diffrn_reflns_limit_h_max 40
_diffrn_reflns_limit_h_min -40
_diffrn_reflns_limit_k_max 14
_diffrn_reflns_limit_k_min -14
_diffrn_reflns_limit_l_max 27
_diffrn_reflns_limit_l_min -25
_diffrn_reflns_number 19805
_diffrn_reflns_theta_full 25.00
_diffrn_reflns_theta_max 25.00
_diffrn_reflns_theta_min 1.55
_exptl_absorpt_coefficient_mu 0.321
_exptl_absorpt_correction_T_max 1.0000
_exptl_absorpt_correction_T_min 0.8307
_exptl_absorpt_correction_type sadabs
_exptl_crystal_colour yellow
_exptl_crystal_density_diffrn 1.191
_exptl_crystal_density_method 'not measured'
_exptl_crystal_description block
_exptl_crystal_F_000 2816
_exptl_crystal_size_max 0.60
_exptl_crystal_size_mid 0.35
_exptl_crystal_size_min 0.25
_refine_diff_density_max 1.376
_refine_diff_density_min -0.682
_refine_diff_density_rms 0.109
_refine_ls_extinction_method none
_refine_ls_goodness_of_fit_ref 1.022
_refine_ls_hydrogen_treatment riding
_refine_ls_matrix_type full
_refine_ls_number_parameters 395
_refine_ls_number_reflns 6583
_refine_ls_number_restraints 5
_refine_ls_restrained_S_all 1.023
_refine_ls_R_factor_all 0.0893
_refine_ls_R_factor_gt 0.0626
_refine_ls_shift/su_max 0.010
_refine_ls_shift/su_mean 0.001
_refine_ls_structure_factor_coef Fsqd
_refine_ls_weighting_details 'calc w=1/[\s^2^(Fo^2^)+(0.1408P)^2^+12.0096P] where P=(Fo^2^+2Fc^2^)/3'
_refine_ls_weighting_scheme calc
_refine_ls_wR_factor_gt 0.1904
_refine_ls_wR_factor_ref 0.2188
_reflns_number_gt 4639
_reflns_number_total 6583
_reflns_threshold_expression >2sigma(I)
_cod_data_source_file om800235w-file004.cif
_cod_data_source_block 9
_cod_depositor_comments
;
The following automatic conversions were performed:

'_symmetry_cell_setting' value 'Monoclinic' changed to 'monoclinic'
according to /home/saulius/struct/CIF-dictionaries/cif_core.dic
dictionary named 'cif_core.dic' version 2.4.1 from 2010-06-29.

Automatic conversion script
Id: cif_fix_values 1715 2011-07-08 13:25:40Z adriana 
;
_cod_original_sg_symbol_H-M C2/c
_cod_database_code 4071572

loop_
_symmetry_equiv_pos_as_xyz
'x, y, z'
'-x, y, -z+1/2'
'x+1/2, y+1/2, z'
'-x+1/2, y+1/2, -z+1/2'
'-x, -y, -z'
'x, -y, z-1/2'
'-x+1/2, -y+1/2, -z'
'x+1/2, -y+1/2, z-1/2'

loop_
_atom_site_label
_atom_site_type_symbol
_atom_site_fract_x
_atom_site_fract_y
_atom_site_fract_z
_atom_site_U_iso_or_equiv
_atom_site_adp_type
_atom_site_occupancy
_atom_site_symmetry_multiplicity
_atom_site_calc_flag
_atom_site_refinement_flags
Zr1 Zr 0.844584(5) 0.027903(15) 0.309633(8) 0.04312(6) Uani 1 1 d .
O1 O 0.79685(4) 0.00206(12) 0.18582(6) 0.0560(5) Uani 1 1 d .
N1 N 0.86803(5) 0.18029(13) 0.30481(7) 0.0501(5) Uani 1 1 d .
H0A H 0.8430 0.2251 0.2853 0.060 Uiso 1 1 calc R
C1 C 0.83445(6) -0.06185(16) 0.40241(9) 0.0486(6) Uani 1 1 d .
B5 B 0.83929(7) 0.07534(19) 0.40938(10) 0.0494(7) Uani 1 1 d .
H5 H 0.8761 0.1177 0.4476 0.059 Uiso 1 1 calc R
C3 C 0.88236(7) -0.13798(18) 0.44162(10) 0.0586(7) Uani 1 1 d .
C4 C 0.92286(8) -0.1067(2) 0.52500(11) 0.0761(9) Uani 1 1 d .
H4A H 0.9304 -0.0298 0.5291 0.114 Uiso 1 1 calc R
H4B H 0.9532 -0.1485 0.5470 0.114 Uiso 1 1 calc R
H4C H 0.9101 -0.1222 0.5507 0.114 Uiso 1 1 calc R
C5 C 0.87056(8) -0.26127(19) 0.43536(12) 0.0793(9) Uani 1 1 d .
H5A H 0.8457 -0.2811 0.3836 0.119 Uiso 1 1 calc R
H5B H 0.8575 -0.2769 0.4607 0.119 Uiso 1 1 calc R
H5C H 0.9011 -0.3027 0.4579 0.119 Uiso 1 1 calc R
C6 C 0.90171(6) -0.11229(17) 0.40028(9) 0.0538(6) Uani 1 1 d .
C7 C 0.88245(6) -0.15539(18) 0.33054(10) 0.0601(7) Uani 1 1 d .
H7A H 0.8633 -0.2241 0.3089 0.072 Uiso 1 1 calc R
C8 C 0.90411(7) -0.0956(2) 0.30452(11) 0.0669(7) Uani 1 1 d .
H8A H 0.8998 -0.1125 0.2596 0.080 Uiso 1 1 calc R
C9 C 0.93526(7) -0.01445(19) 0.35652(11) 0.0636(7) Uani 1 1 d .
H9A H 0.9567 0.0358 0.3546 0.076 Uiso 1 1 calc R
C10 C 0.93386(6) -0.02289(18) 0.41537(11) 0.0568(7) Uani 1 1 d .
H10A H 0.9563 0.0165 0.4631 0.068 Uiso 1 1 calc R
C11 C 0.91019(6) 0.24010(17) 0.32167(10) 0.0555(7) Uani 1 1 d .
C12 C 0.92279(7) 0.2318(2) 0.27522(10) 0.0680(7) Uani 1 1 d .
C13 C 0.96498(7) 0.2906(3) 0.29500(12) 0.0874(9) Uani 1 1 d .
H13A H 0.9734 0.2862 0.2642 0.105 Uiso 1 1 calc R
C14 C 0.99395(8) 0.3535(3) 0.35720(14) 0.0956(10) Uani 1 1 d .
H14A H 1.0221 0.3904 0.3691 0.115 Uiso 1 1 calc R
C15 C 0.98151(8) 0.3626(2) 0.40279(14) 0.0882(11) Uani 1 1 d .
H15A H 1.0011 0.4073 0.4449 0.106 Uiso 1 1 calc R
C16 C 0.94032(7) 0.30632(18) 0.38730(11) 0.0654(8) Uani 1 1 d .
C17 C 0.89093(7) 0.1672(3) 0.20293(10) 0.0807(9) Uani 1 1 d .
H17A H 0.8671 0.1215 0.2023 0.097 Uiso 1 1 calc R
C18 C 0.92290(9) 0.0926(3) 0.19531(13) 0.1091(12) Uani 1 1 d .
H18A H 0.9426 0.0442 0.2376 0.164 Uiso 1 1 calc R
H18B H 0.9453 0.1363 0.1932 0.164 Uiso 1 1 calc R
H18C H 0.9010 0.0501 0.1502 0.164 Uiso 1 1 calc R
C19 C 0.86018(10) 0.2474(3) 0.13720(14) 0.1207(15) Uani 1 1 d .
H19A H 0.8404 0.2942 0.1431 0.181 Uiso 1 1 calc R
H19B H 0.8379 0.2071 0.0913 0.181 Uiso 1 1 calc R
H19C H 0.8829 0.2912 0.1360 0.181 Uiso 1 1 calc R
C20 C 0.92719(8) 0.3195(2) 0.43866(12) 0.0777(9) Uani 1 1 d .
H20A H 0.9020 0.2635 0.4249 0.093 Uiso 1 1 calc R
C21 C 0.97385(10) 0.3026(3) 0.52100(14) 0.1078(14) Uani 1 1 d .
H21A H 0.9879 0.2311 0.5273 0.162 Uiso 1 1 calc R
H21B H 0.9640 0.3085 0.5513 0.162 Uiso 1 1 calc R
H21C H 0.9988 0.3575 0.5359 0.162 Uiso 1 1 calc R
C22 C 0.90311(10) 0.4321(3) 0.42549(15) 0.1091(13) Uani 1 1 d .
H22A H 0.8739 0.4397 0.3735 0.164 Uiso 1 1 calc R
H22B H 0.9274 0.4883 0.4393 0.164 Uiso 1 1 calc R
H22C H 0.8929 0.4390 0.4553 0.164 Uiso 1 1 calc R
C23 C 0.77741(10) -0.0998(2) 0.14287(12) 0.0868(11) Uani 1 1 d .
H23A H 0.8051 -0.1505 0.1614 0.104 Uiso 1 1 calc R
H23B H 0.7537 -0.1345 0.1467 0.104 Uiso 1 1 calc R
C24 C 0.75220(16) -0.0698(3) 0.06616(16) 0.147(2) Uani 1 1 d .
H24A H 0.7216 -0.1132 0.0321 0.176 Uiso 1 1 calc R
H24B H 0.7745 -0.0820 0.0546 0.176 Uiso 1 1 calc R
C25 C 0.73952(18) 0.0468(3) 0.05929(18) 0.160(3) Uani 1 1 d .
H25A H 0.7508 0.0860 0.0360 0.192 Uiso 1 1 calc R
H25B H 0.7030 0.0558 0.0282 0.192 Uiso 1 1 calc R
C26 C 0.76435(8) 0.0905(2) 0.13296(10) 0.0688(8) Uani 1 1 d .
H26A H 0.7394 0.1120 0.1381 0.083 Uiso 1 1 calc R
H26B H 0.7846 0.1542 0.1421 0.083 Uiso 1 1 calc R
B4 B 0.78597(7) 0.1317(2) 0.32294(11) 0.0530(7) Uani 1 1 d .
H3 H 0.7844 0.2135 0.3016 0.064 Uiso 1 1 calc R
B3 B 0.75354(7) 0.0166(2) 0.26578(11) 0.0540(7) Uani 1 1 d .
H4 H 0.7309 0.0170 0.2047 0.065 Uiso 1 1 calc R
C2 C 0.78546(6) -0.09282(16) 0.32000(9) 0.0500(6) Uani 1 1 d .
H5 H 0.7857 -0.1690 0.2948 0.060 Uiso 1 1 calc R
B9 B 0.78572(7) 0.1224(2) 0.39874(12) 0.0601(8) Uani 1 1 d .
H6 H 0.7869 0.1966 0.4267 0.072 Uiso 1 1 calc R
B8 B 0.73079(7) 0.0835(2) 0.30671(11) 0.0595(8) Uani 1 1 d .
H7 H 0.6954 0.1316 0.2737 0.071 Uiso 1 1 calc R
B7 B 0.73000(8) -0.0602(2) 0.30261(12) 0.0611(8) Uani 1 1 d .
H8 H 0.6942 -0.1066 0.2662 0.073 Uiso 1 1 calc R
B6 B 0.78147(8) -0.1118(2) 0.38937(12) 0.0611(8) Uani 1 1 d .
H9 H 0.7794 -0.1912 0.4098 0.073 Uiso 1 1 calc R
B10 B 0.81729(8) 0.0010(2) 0.44966(12) 0.0587(8) Uani 1 1 d .
H10 H 0.8392 -0.0040 0.5105 0.070 Uiso 1 1 calc R
B11 B 0.74997(8) 0.0040(2) 0.38542(12) 0.0610(8) Uani 1 1 d .
H11 H 0.7276 0.0015 0.4041 0.073 Uiso 1 1 calc R
C31 C 0.5931(2) 0.0756(6) 0.2465(4) 0.680(4) Uani 1 1 d D
H31A H 0.5573 0.0840 0.2061 1.020 Uiso 1 1 calc R
H31B H 0.6028 0.0008 0.2486 1.020 Uiso 1 1 calc R
H31C H 0.6116 0.1231 0.2384 1.020 Uiso 1 1 calc R
C32 C 0.60364(8) 0.1014(2) 0.30963(12) 0.1515(19) Uani 1 1 d GD
C33 C 0.63369(12) 0.1938(3) 0.34641(17) 0.167(2) Uani 1 1 d GD
H33 H 0.6474 0.2306 0.3279 0.200 Uiso 1 1 calc R
C34 C 0.64329(18) 0.2312(4) 0.4108(2) 0.254(3) Uani 1 1 d GD
H34 H 0.6634 0.2930 0.4354 0.304 Uiso 1 1 calc R
C35 C 0.6229(2) 0.1762(5) 0.4385(2) 0.507(4) Uani 1 1 d GD
H35 H 0.6293 0.2012 0.4816 0.608 Uiso 1 1 calc R
C36 C 0.59280(18) 0.0838(5) 0.4017(2) 0.375(5) Uani 1 1 d GD
H36 H 0.5791 0.0470 0.4202 0.450 Uiso 1 1 calc R
C37 C 0.58319(12) 0.0464(3) 0.33729(18) 0.278(3) Uani 1 1 d GD
H37 H 0.5631 -0.0155 0.3127 0.333 Uiso 1 1 calc R

loop_
_atom_site_aniso_label
_atom_site_aniso_U_11
_atom_site_aniso_U_22
_atom_site_aniso_U_33
_atom_site_aniso_U_23
_atom_site_aniso_U_13
_atom_site_aniso_U_12
Zr1 0.03902(6) 0.04122(10) 0.04140(6) -0.00344(6) 0.02222(4) -0.00103(6)
O1 0.0577(5) 0.0549(7) 0.0466(5) -0.0045(5) 0.0294(3) -0.0036(5)
N1 0.0441(5) 0.0457(8) 0.0525(6) -0.0004(6) 0.0273(4) -0.0001(6)
C1 0.0476(6) 0.0415(9) 0.0469(7) -0.0025(7) 0.0258(5) -0.0021(7)
B5 0.0514(7) 0.0391(11) 0.0504(7) -0.0043(8) 0.0293(5) -0.0019(8)
C3 0.0557(7) 0.0487(11) 0.0561(8) 0.0068(8) 0.0288(5) 0.0065(8)
C4 0.0665(10) 0.0864(17) 0.0491(9) 0.0160(10) 0.0250(7) 0.0190(11)
C5 0.0893(9) 0.0480(12) 0.1052(11) 0.0191(10) 0.0645(7) 0.0158(9)
C6 0.0477(7) 0.0468(10) 0.0529(7) 0.0048(7) 0.0259(5) 0.0128(7)
C7 0.0574(7) 0.0492(11) 0.0671(8) -0.0086(8) 0.0369(5) -0.0002(8)
C8 0.0627(7) 0.0710(14) 0.0698(8) -0.0036(9) 0.0436(5) 0.0126(9)
C9 0.0450(6) 0.0626(13) 0.0787(9) 0.0002(9) 0.0376(5) 0.0041(8)
C10 0.0396(7) 0.0565(12) 0.0543(8) -0.0016(8) 0.0208(5) 0.0051(8)
C11 0.0520(7) 0.0455(10) 0.0647(7) 0.0003(8) 0.0354(5) -0.0034(7)
C12 0.0691(7) 0.0696(14) 0.0758(8) 0.0055(9) 0.0512(5) -0.0014(9)
C13 0.0833(8) 0.0965(19) 0.1082(9) -0.0041(11) 0.0732(6) -0.0163(11)
C14 0.0809(9) 0.0910(19) 0.1257(12) 0.0003(13) 0.0711(7) -0.0197(11)
C15 0.0721(10) 0.0641(14) 0.1040(14) -0.0106(12) 0.0452(8) -0.0241(11)
C16 0.0641(8) 0.0490(11) 0.0779(9) -0.0083(9) 0.0430(6) -0.0089(9)
C17 0.0778(8) 0.111(2) 0.0646(8) -0.0093(10) 0.0508(5) -0.0155(11)
C18 0.1205(10) 0.134(3) 0.1066(10) -0.0235(14) 0.0884(7) -0.0176(16)
C19 0.1170(15) 0.137(3) 0.1038(14) 0.0198(17) 0.0687(10) -0.0104(18)
C20 0.0778(10) 0.0638(13) 0.0794(10) -0.0283(10) 0.0449(7) -0.0242(10)
C21 0.1172(16) 0.105(2) 0.0793(12) 0.0030(15) 0.0530(10) 0.0114(17)
C22 0.0875(13) 0.117(2) 0.0884(13) -0.0302(15) 0.0406(10) 0.0122(16)
C23 0.0989(13) 0.0701(15) 0.0566(10) -0.0210(10) 0.0339(8) -0.0093(13)
C24 0.199(3) 0.115(3) 0.0619(13) -0.0197(17) 0.0538(15) -0.014(3)
C25 0.197(4) 0.115(3) 0.0574(16) -0.0029(18) 0.0301(19) -0.001(3)
C26 0.0644(8) 0.0707(14) 0.0552(8) 0.0134(9) 0.0309(6) 0.0071(10)
B4 0.0506(7) 0.0503(12) 0.0587(8) 0.0049(8) 0.0352(5) 0.0089(8)
B3 0.0424(7) 0.0638(14) 0.0473(8) -0.0022(9) 0.0249(5) -0.0011(9)
C2 0.0459(6) 0.0457(10) 0.0493(7) -0.0073(7) 0.0263(4) -0.0088(7)
B9 0.0615(8) 0.0568(14) 0.0667(8) -0.0015(9) 0.0432(5) 0.0045(9)
B8 0.0479(7) 0.0675(15) 0.0628(8) 0.0054(10) 0.0354(5) 0.0058(10)
B7 0.0529(8) 0.0679(15) 0.0618(9) -0.0102(10) 0.0364(6) -0.0118(9)
B6 0.0616(8) 0.0539(13) 0.0713(9) 0.0012(9) 0.0441(6) -0.0040(9)
B10 0.0703(8) 0.0579(14) 0.0534(8) 0.0033(8) 0.0422(5) 0.0018(9)
B11 0.0683(8) 0.0595(14) 0.0683(8) 0.0032(9) 0.0498(5) 0.0013(9)
C31 0.555(4) 0.862(6) 0.163(4) 0.108(3) 0.018(3) -0.599
C32 0.1146(16) 0.183(4) 0.153(2) -0.058(2) 0.0840(13) -0.032(2)
C33 0.124(2) 0.172(4) 0.142(3) 0.012(3) 0.0566(18) -0.043(3)
C34 0.397(3) 0.217(5) 0.221(2) -0.087(3) 0.2324(19) -0.171(3)
C35 0.334(3) 0.680(7) 0.677(5) -0.585(4) 0.402(3) -0.379(4)
C36 0.280(3) 0.646(13) 0.307(3) -0.257(4) 0.2383(18) -0.124(6)
C37 0.390(2) 0.284(8) 0.380(3) -0.081(4) 0.3486(15) -0.073(4)

loop_
_atom_type_symbol
_atom_type_description
_atom_type_scat_dispersion_real
_atom_type_scat_dispersion_imag
_atom_type_scat_source
C C 0.0033 0.0016 'International Tables Vol C Tables 4.2.6.8 and 6.1.1.4'
H H 0.0000 0.0000 'International Tables Vol C Tables 4.2.6.8 and 6.1.1.4'
B B 0.0013 0.0007 'International Tables Vol C Tables 4.2.6.8 and 6.1.1.4'
N N 0.0061 0.0033 'International Tables Vol C Tables 4.2.6.8 and 6.1.1.4'
O O 0.0106 0.0060 'International Tables Vol C Tables 4.2.6.8 and 6.1.1.4'
Zr Zr -2.9673 0.5597 'International Tables Vol C Tables 4.2.6.8 and 6.1.1.4'

loop_
_geom_angle_atom_site_label_1
_geom_angle_atom_site_label_2
_geom_angle_atom_site_label_3
_geom_angle
N1 Zr1 O1 92.61(6)
N1 Zr1 C6 123.84(6)
O1 Zr1 C6 122.33(6)
N1 Zr1 C7 130.82(7)
O1 Zr1 C7 89.13(6)
C6 Zr1 C7 33.30(7)
N1 Zr1 C10 90.16(6)
O1 Zr1 C10 131.28(7)
C6 Zr1 C10 33.70(7)
C7 Zr1 C10 54.58(6)
N1 Zr1 B5 96.02(7)
O1 Zr1 B5 142.64(6)
C6 Zr1 B5 81.63(7)
C7 Zr1 B5 111.50(8)
C10 Zr1 B5 85.07(8)
N1 Zr1 B4 85.66(8)
O1 Zr1 B4 104.01(6)
C6 Zr1 B4 120.09(8)
C7 Zr1 B4 141.13(9)
C10 Zr1 B4 124.69(7)
B5 Zr1 B4 41.00(6)
N1 Zr1 B3 116.16(7)
O1 Zr1 B3 77.51(7)
C6 Zr1 B3 113.66(8)
C7 Zr1 B3 112.17(8)
C10 Zr1 B3 141.82(8)
B5 Zr1 B3 66.05(7)
B4 Zr1 B3 39.87(7)
N1 Zr1 C8 100.10(8)
O1 Zr1 C8 78.91(6)
C6 Zr1 C8 54.07(8)
C7 Zr1 C8 32.47(8)
C10 Zr1 C8 52.79(7)
B5 Zr1 C8 134.43(6)
B4 Zr1 C8 173.49(8)
B3 Zr1 C8 137.18(8)
N1 Zr1 C9 78.37(7)
O1 Zr1 C9 101.70(7)
C6 Zr1 C9 54.22(8)
C7 Zr1 C9 53.30(7)
C10 Zr1 C9 31.98(9)
B5 Zr1 C9 115.64(7)
B4 Zr1 C9 150.22(7)
B3 Zr1 C9 165.42(8)
C8 Zr1 C9 30.97(6)
N1 Zr1 C1 132.96(6)
O1 Zr1 C1 128.58(5)
C6 Zr1 C1 56.82(7)
C7 Zr1 C1 77.97(8)
C10 Zr1 C1 79.04(7)
B5 Zr1 C1 37.98(7)
B4 Zr1 C1 65.14(7)
B3 Zr1 C1 62.80(6)
C8 Zr1 C1 108.45(7)
C9 Zr1 C1 108.86(7)
N1 Zr1 C2 149.24(7)
O1 Zr1 C2 93.93(6)
C6 Zr1 C2 76.54(6)
C7 Zr1 C2 79.34(7)
C10 Zr1 C2 107.56(7)
B5 Zr1 C2 61.88(7)
B4 Zr1 C2 63.60(8)
B3 Zr1 C2 37.30(7)
C8 Zr1 C2 110.65(7)
C9 Zr1 C2 129.22(7)
C1 Zr1 C2 35.00(5)
C23 O1 C26 106.38(13)
C23 O1 Zr1 129.48(13)
C26 O1 Zr1 120.64(13)
C11 N1 Zr1 143.81(12)
C3 C1 C2 117.69(17)
C3 C1 B5 122.04(14)
C2 C1 B5 108.46(13)
C3 C1 B10 123.26(15)
C2 C1 B10 110.35(15)
B5 C1 B10 63.16(16)
C3 C1 B6 118.56(17)
C2 C1 B6 61.95(13)
B5 C1 B6 113.03(17)
B10 C1 B6 61.58(15)
C3 C1 Zr1 94.80(15)
C2 C1 Zr1 72.59(12)
B5 C1 Zr1 66.97(12)
B10 C1 Zr1 128.07(13)
B6 C1 Zr1 132.09(10)
C1 B5 B4 108.07(13)
C1 B5 B10 59.67(15)
B4 B5 B10 108.54(16)
C1 B5 B9 106.13(17)
B4 B5 B9 59.81(14)
B10 B5 B9 59.42(15)
C1 B5 Zr1 75.06(12)
B4 B5 Zr1 70.89(12)
B10 B5 Zr1 132.49(14)
B9 B5 Zr1 128.62(11)
C6 C3 C5 109.8(2)
C6 C3 C4 109.95(18)
C5 C3 C4 109.28(18)
C6 C3 C1 103.27(16)
C5 C3 C1 114.09(17)
C4 C3 C1 110.32(19)
C7 C6 C10 106.7(2)
C7 C6 C3 125.84(18)
C10 C6 C3 126.0(2)
C7 C6 Zr1 74.87(11)
C10 C6 Zr1 75.05(10)
C3 C6 Zr1 105.09(12)
C6 C7 C8 108.26(18)
C6 C7 Zr1 71.83(12)
C8 C7 Zr1 78.74(13)
C9 C8 C7 108.3(2)
C9 C8 Zr1 74.64(15)
C7 C8 Zr1 68.79(13)
C8 C9 C10 108.1(2)
C8 C9 Zr1 74.39(13)
C10 C9 Zr1 69.24(12)
C9 C10 C6 108.66(18)
C9 C10 Zr1 78.78(10)
C6 C10 Zr1 71.25(9)
C12 C11 C16 119.9(2)
C12 C11 N1 120.54(17)
C16 C11 N1 119.6(2)
C13 C12 C11 118.2(2)
C13 C12 C17 119.3(3)
C11 C12 C17 122.4(2)
C14 C13 C12 122.5(3)
C13 C14 C15 119.5(3)
C14 C15 C16 121.6(2)
C15 C16 C11 118.3(3)
C15 C16 C20 120.1(2)
C11 C16 C20 121.5(2)
C12 C17 C18 112.39(17)
C12 C17 C19 108.8(2)
C18 C17 C19 110.6(3)
C22 C20 C21 111.6(2)
C22 C20 C16 109.2(2)
C21 C20 C16 111.7(2)
C24 C23 O1 106.3(2)
C23 C24 C25 106.3(3)
C26 C25 C24 108.7(3)
C25 C26 O1 106.1(2)
B3 B4 B9 107.35(19)
B3 B4 B5 103.98(16)
B9 B4 B5 60.32(14)
B3 B4 B8 60.20(15)
B9 B4 B8 60.44(14)
B5 B4 B8 107.21(18)
B3 B4 Zr1 71.17(13)
B9 B4 Zr1 126.43(12)
B5 B4 Zr1 68.10(12)
B8 B4 Zr1 128.58(16)
C2 B3 B4 105.97(13)
C2 B3 B8 105.19(19)
B4 B3 B8 60.44(15)
C2 B3 B7 59.69(14)
B4 B3 B7 108.6(2)
B8 B3 B7 59.30(17)
C2 B3 Zr1 72.84(11)
B4 B3 Zr1 68.96(11)
B8 B3 Zr1 126.72(12)
B7 B3 Zr1 130.04(12)
C1 C2 B3 113.38(15)
C1 C2 B7 112.60(18)
B3 C2 B7 63.09(15)
C1 C2 B6 63.65(13)
B3 C2 B6 114.09(19)
B7 C2 B6 60.73(14)
C1 C2 Zr1 72.40(11)
B3 C2 Zr1 69.87(12)
B7 C2 Zr1 130.42(14)
B6 C2 Zr1 133.49(11)
B10 B9 B4 109.3(2)
B10 B9 B5 60.27(15)
B4 B9 B5 59.87(14)
B10 B9 B8 107.74(18)
B4 B9 B8 59.81(14)
B5 B9 B8 106.38(19)
B10 B9 B11 59.83(14)
B4 B9 B11 108.63(17)
B5 B9 B11 107.20(19)
B8 B9 B11 59.93(14)
B7 B8 B3 60.45(17)
B7 B8 B4 108.63(19)
B3 B8 B4 59.36(15)
B7 B8 B11 59.75(15)
B3 B8 B11 107.62(19)
B4 B8 B11 108.66(14)
B7 B8 B9 107.32(15)
B3 B8 B9 106.16(16)
B4 B8 B9 59.75(14)
B11 B8 B9 60.04(14)
C2 B7 B6 59.74(14)
C2 B7 B8 104.04(18)
B6 B7 B8 109.24(16)
C2 B7 B11 104.46(14)
B6 B7 B11 59.75(14)
B8 B7 B11 61.00(15)
C2 B7 B3 57.23(14)
B6 B7 B3 108.36(17)
B8 B7 B3 60.25(17)
B11 B7 B3 108.44(19)
C2 B6 B7 59.53(14)
C2 B6 B11 105.10(18)
B7 B6 B11 60.82(15)
C2 B6 C1 54.40(12)
B7 B6 C1 104.12(19)
B11 B6 C1 105.47(18)
C2 B6 B10 101.96(19)
B7 B6 B10 108.12(18)
B11 B6 B10 60.43(14)
C1 B6 B10 58.56(14)
C1 B10 B9 104.87(19)
C1 B10 B11 105.26(16)
B9 B10 B11 60.63(14)
C1 B10 B6 59.87(15)
B9 B10 B6 107.56(13)
B11 B10 B6 58.85(14)
C1 B10 B5 57.16(15)
B9 B10 B5 60.31(15)
B11 B10 B5 107.84(16)
B6 B10 B5 106.79(19)
B6 B11 B7 59.44(14)
B6 B11 B10 60.72(14)
B7 B11 B10 107.3(2)
B6 B11 B8 107.6(2)
B7 B11 B8 59.25(16)
B10 B11 B8 107.6(2)
B6 B11 B9 108.2(2)
B7 B11 B9 106.9(2)
B10 B11 B9 59.53(14)
B8 B11 B9 60.02(14)
C31 C32 C33 116.6(4)
C31 C32 C37 123.2(4)
C33 C32 C37 120.0
C34 C33 C32 120.0
C33 C34 C35 120.0
C36 C35 C34 120.0
C35 C36 C37 120.0
C36 C37 C32 120.0

loop_
_geom_bond_atom_site_label_1
_geom_bond_atom_site_label_2
_geom_bond_distance
Zr1 N1 2.0547(17)
Zr1 O1 2.2444(12)
Zr1 C6 2.4310(17)
Zr1 C7 2.470(2)
Zr1 C10 2.4803(16)
Zr1 B5 2.509(3)
Zr1 B4 2.555(3)
Zr1 B3 2.591(3)
Zr1 C8 2.598(3)
Zr1 C9 2.602(2)
Zr1 C1 2.634(2)
Zr1 C2 2.637(2)
O1 C23 1.460(3)
O1 C26 1.470(2)
N1 C11 1.431(3)
C1 C3 1.571(3)
C1 C2 1.585(2)
C1 B5 1.678(3)
C1 B10 1.724(4)
C1 B6 1.747(4)
B5 B4 1.774(2)
B5 B10 1.782(4)
B5 B9 1.782(4)
C3 C6 1.510(4)
C3 C5 1.538(3)
C3 C4 1.545(3)
C6 C7 1.405(3)
C6 C10 1.424(3)
C7 C8 1.422(4)
C8 C9 1.388(3)
C9 C10 1.405(4)
C11 C12 1.401(4)
C11 C16 1.424(3)
C12 C13 1.401(4)
C12 C17 1.513(3)
C13 C14 1.352(4)
C14 C15 1.378(5)
C15 C16 1.393(4)
C16 C20 1.532(4)
C17 C18 1.519(5)
C17 C19 1.530(4)
C20 C22 1.528(4)
C20 C21 1.531(3)
C23 C24 1.446(4)
C24 C25 1.465(6)
C25 C26 1.441(4)
B4 B3 1.755(3)
B4 B9 1.773(4)
B4 B8 1.774(4)
B3 C2 1.672(3)
B3 B8 1.770(4)
B3 B7 1.774(4)
C2 B7 1.717(3)
C2 B6 1.721(4)
B9 B10 1.766(3)
B9 B8 1.786(3)
B9 B11 1.786(4)
B8 B7 1.753(4)
B8 B11 1.784(4)
B7 B6 1.738(3)
B7 B11 1.762(4)
B6 B11 1.743(4)
B6 B10 1.777(3)
B10 B11 1.772(3)
C31 C32 1.307(9)
C32 C33 1.3900
C32 C37 1.3900
C33 C34 1.3900
C34 C35 1.3900
C35 C36 1.3900
C36 C37 1.3900
